data_1548244
loop_
_publ_author_name
'Wang, Jun'
'Zhang, Qiang-Sheng'
'Dou, Wei'
'Kirillov, Alexander M.'
'Liu, Wei-Sheng'
'Xu, Cong'
'Xu, Cai-Ling'
'Fang, Ran'
'Yang, Li-Zi'

_publ_section_title
;
 Novel double layer lanthanide metal-organic networks for sensing
 applications.
;
_journal_issue 2
_journal_name_full 'Dalton transactions (Cambridge, England : 2003)'
_journal_page_first 465
_journal_page_last 474
_journal_paper_doi 10.1039/c7dt03604c
_journal_volume 47
_journal_year 2018
_chemical_formula_moiety 'C44 H28 N2 O12 Tb'
_chemical_formula_sum 'C44 H28 N2 O12 Tb'
_chemical_formula_weight 935.60
_space_group_crystal_system monoclinic
_space_group_IT_number 15
_space_group_name_Hall '-I 2yc'
_space_group_name_H-M_alt 'I 1 2/c 1'
_symmetry_space_group_name_Hall '-I 2yc'
_symmetry_space_group_name_H-M 'I 1 2/c 1'
_atom_sites_solution_hydrogens geom
_atom_sites_solution_primary iterative
_audit_creation_date 2017-11-03
_audit_creation_method
;
Olex2 1.2
(compiled 2017.08.10 svn.r3458 for OlexSys, GUI svn.r5381)
;
_audit_update_record
;
2017-11-06 deposited with the CCDC.
2017-11-28 downloaded from the CCDC.
;
_cell_angle_alpha 90
_cell_angle_beta 94.405(4)
_cell_angle_gamma 90
_cell_formula_units_Z 8
_cell_length_a 14.9948(5)
_cell_length_b 15.5788(5)
_cell_length_c 35.0105(12)
_cell_measurement_reflns_used 3117
_cell_measurement_temperature 293.33(10)
_cell_measurement_theta_max 22.4660
_cell_measurement_theta_min 3.4940
_cell_volume 8154.3(5)
_computing_cell_refinement
;
CrysAlisPro, Agilent Technologies,
Version 1.171.37.33 (release 27-03-2014 CrysAlis171 .NET)
(compiled Mar 27 2014,17:12:48)
;
_computing_data_collection
;
CrysAlisPro, Agilent Technologies,
Version 1.171.37.33 (release 27-03-2014 CrysAlis171 .NET)
(compiled Mar 27 2014,17:12:48)
;
_computing_data_reduction
;
CrysAlisPro, Agilent Technologies,
Version 1.171.37.33 (release 27-03-2014 CrysAlis171 .NET)
(compiled Mar 27 2014,17:12:48)
;
_computing_molecular_graphics 'Olex2 (Dolomanov et al., 2009)'
_computing_publication_material 'Olex2 (Dolomanov et al., 2009)'
_computing_structure_refinement 'XL (Sheldrick, 2008)'
_computing_structure_solution
;
Superflip (Palatinus & Chapuis, 2007;Palatinus & van der Lee, 2008;
Palatinus et al., 2012)
;
_diffrn_ambient_environment air
_diffrn_ambient_temperature 293.33(10)
_diffrn_detector 'CCD plate'
_diffrn_detector_area_resol_mean 16.0733
_diffrn_detector_type Eos
_diffrn_measured_fraction_theta_full 0.994
_diffrn_measured_fraction_theta_max 0.994
_diffrn_measurement_details
;
#__ type_ start__ end____ width___ exp.time_
  1 omega   10.00   89.00   1.0000   16.0000
omega____ theta____ kappa____ phi______ frames
    -       20.4291   57.0000    0.0000 79

#__ type_ start__ end____ width___ exp.time_
  2 omega  -48.00   77.00   1.0000   16.0000
omega____ theta____ kappa____ phi______ frames
    -       20.4291    0.0000 -180.0000 125

#__ type_ start__ end____ width___ exp.time_
  3 omega   -2.00   50.00   1.0000   16.0000
omega____ theta____ kappa____ phi______ frames
    -       20.4291  -77.0000 -120.0000 52
;
_diffrn_measurement_device 'four-circle diffractometer'
_diffrn_measurement_device_type 'SuperNova, Dual, Cu at zero, Eos'
_diffrn_measurement_method '\w scans'
_diffrn_orient_matrix_UB_11 0.0348278000
_diffrn_orient_matrix_UB_12 0.0054707000
_diffrn_orient_matrix_UB_13 -0.0123787000
_diffrn_orient_matrix_UB_21 0.0305460000
_diffrn_orient_matrix_UB_22 0.0085186000
_diffrn_orient_matrix_UB_23 0.0160341000
_diffrn_orient_matrix_UB_31 0.0102217000
_diffrn_orient_matrix_UB_32 -0.0444043000
_diffrn_orient_matrix_UB_33 0.0015532000
_diffrn_radiation_monochromator mirror
_diffrn_radiation_probe x-ray
_diffrn_radiation_type MoK\a
_diffrn_radiation_wavelength 0.710
_diffrn_reflns_av_R_equivalents 0.0650
_diffrn_reflns_av_unetI/netI 0.0950
_diffrn_reflns_Laue_measured_fraction_full 0.994
_diffrn_reflns_Laue_measured_fraction_max 0.994
_diffrn_reflns_limit_h_max 8
_diffrn_reflns_limit_h_min -17
_diffrn_reflns_limit_k_max 18
_diffrn_reflns_limit_k_min -18
_diffrn_reflns_limit_l_max 41
_diffrn_reflns_limit_l_min -41
_diffrn_reflns_number 17359
_diffrn_reflns_point_group_measured_fraction_full 0.994
_diffrn_reflns_point_group_measured_fraction_max 0.994
_diffrn_reflns_theta_full 25.010
_diffrn_reflns_theta_max 25.010
_diffrn_reflns_theta_min 3.446
_diffrn_source 'SuperNova (Mo) X-ray Source'
_exptl_absorpt_coefficient_mu 1.801
_exptl_absorpt_correction_T_max 1.00000
_exptl_absorpt_correction_T_min 0.97886
_exptl_absorpt_correction_type multi-scan
_exptl_absorpt_process_details
;
CrysAlisPro, Agilent Technologies,
Version 1.171.37.33 (release 27-03-2014 CrysAlis171 .NET)
(compiled Mar 27 2014,17:12:48)
Empirical absorption correction using spherical harmonics,
 implemented in SCALE3 ABSPACK scaling algorithm.
;
_exptl_crystal_colour 'clear light colourless'
_exptl_crystal_colour_lustre clear
_exptl_crystal_colour_modifier light
_exptl_crystal_colour_primary colourless
_exptl_crystal_density_diffrn 1.524
_exptl_crystal_description block
_exptl_crystal_F_000 3736
_exptl_crystal_size_max 0.26
_exptl_crystal_size_mid 0.25
_exptl_crystal_size_min 0.21
_refine_diff_density_max 1.089
_refine_diff_density_min -0.552
_refine_diff_density_rms 0.115
_refine_ls_extinction_method none
_refine_ls_goodness_of_fit_ref 1.010
_refine_ls_hydrogen_treatment constr
_refine_ls_matrix_type full
_refine_ls_number_parameters 532
_refine_ls_number_reflns 7172
_refine_ls_number_restraints 103
_refine_ls_restrained_S_all 1.009
_refine_ls_R_factor_all 0.0940
_refine_ls_R_factor_gt 0.0587
_refine_ls_shift/su_max 0.002
_refine_ls_shift/su_mean 0.000
_refine_ls_structure_factor_coef Fsqd
_refine_ls_weighting_details 'w=1/[\s^2^(Fo^2^)+(0.0716P)^2^] where P=(Fo^2^+2Fc^2^)/3'
_refine_ls_weighting_scheme calc
_refine_ls_wR_factor_gt 0.1380
_refine_ls_wR_factor_ref 0.1677
_reflns_Friedel_coverage 0.000
_reflns_number_gt 4659
_reflns_number_total 7172
_reflns_threshold_expression 'I > 2\s(I)'
_cod_data_source_file c7dt03604c2.cif
_cod_data_source_block wangj_tb
_cod_depositor_comments 'Adding full bibliography for 1548244--1548245.cif.'
_cod_database_code 1548244
_shelx_shelxl_version_number 2014/7
_shelx_space_group_comment
;
The symmetry employed for this shelxl refinement is uniquely defined
by the following loop, which should always be used as a source of
symmetry information in preference to the above space-group names.
They are only intended as comments.
;
_reflns_odcompleteness_completeness 99.71
_reflns_odcompleteness_iscentric 1
_reflns_odcompleteness_theta 26.32
_olex2_refinement_description
;
1. Fixed Uiso
 At 1.2 times of:
  All C(H) groups, All C(H,H) groups
2. Restrained distances
 C37-O11
 1.5 with sigma of 0.02
3. Uiso/Uaniso restraints and constraints
C40 \\sim C41 \\sim C42 \\sim C43 \\sim C38 \\sim C39 \\sim O11 \\sim C44 \\sim
O12: within 1.7A with sigma of 0.02 and sigma for terminal atoms of 0.04
Uanis(C43) \\sim Ueq, Uanis(C38) \\sim Ueq, Uanis(C39) \\sim Ueq, Uanis(C42)
\\sim Ueq, Uanis(C41) \\sim Ueq, Uanis(C40) \\sim Ueq, Uanis(O12) \\sim Ueq,
Uanis(C44) \\sim Ueq, Uanis(C43) \\sim Ueq, Uanis(C38) \\sim Ueq, Uanis(C39)
\\sim Ueq, Uanis(C38) \\sim Ueq, Uanis(C42) \\sim Ueq, Uanis(C43) \\sim Ueq,
Uanis(C40) \\sim Ueq, Uanis(C39) \\sim Ueq, Uanis(C42) \\sim Ueq, Uanis(C41)
\\sim Ueq, Uanis(C41) \\sim Ueq, Uanis(C40) \\sim Ueq, Uanis(C44) \\sim Ueq,
Uanis(C41) \\sim Ueq, Uanis(O12) \\sim Ueq, Uanis(C44) \\sim Ueq: with sigma of
0.005 and sigma for terminal atoms of 0.01
4.a Secondary CH2 refined with riding coordinates:
 C21(H21A,H21B), C37(H37A,H37B)
4.b Aromatic/amide H refined with riding coordinates:
 C2(H2), C10(H10), C15(H15), C3(H3), C12(H12), C19(H19), C36(H36), C31(H31),
 C18(H18), C11(H11), C24(H24), C1(H1), C34(H34), C28(H28), C26(H26), C23(H23),
 C7(H7), C25(H25), C8(H8), C43(H43), C39(H39), C42(H42), C40(H40), C44(H44)
;
_olex2_submission_special_instructions 'No special instructions were received'

loop_
_space_group_symop_operation_xyz
'x, y, z'
'-x, y, -z+1/2'
'x+1/2, y+1/2, z+1/2'
'-x+1/2, y+1/2, -z+1'
'-x, -y, -z'
'x, -y, z-1/2'
'-x+1/2, -y+1/2, -z+1/2'
'x+1/2, -y+1/2, z'

loop_
_atom_site_label
_atom_site_type_symbol
_atom_site_fract_x
_atom_site_fract_y
_atom_site_fract_z
_atom_site_U_iso_or_equiv
_atom_site_adp_type
_atom_site_occupancy
_atom_site_site_symmetry_order
_atom_site_calc_flag
_atom_site_refinement_flags_posn
_atom_site_refinement_flags_adp
Tb1 Tb 1.02195(3) 0.40843(2) 0.53765(2) 0.04882(16) Uani 1 1 d . .
O9 O 0.6632(5) 0.7288(4) 0.5330(2) 0.0765(19) Uani 1 1 d . .
O1 O 0.8692(4) 0.4159(3) 0.51773(16) 0.0533(14) Uani 1 1 d . .
O6 O 0.3353(7) 0.6658(7) 0.2459(3) 0.123(3) Uani 1 1 d . .
O3 O 0.6241(4) 0.2106(3) 0.53402(16) 0.0555(14) Uani 1 1 d . .
O10 O 0.6606(5) 0.8386(5) 0.5750(2) 0.090(2) Uani 1 1 d . .
O4 O 0.4899(4) 0.2332(3) 0.50682(16) 0.0547(14) Uani 1 1 d . .
O7 O 0.9658(5) 0.5108(4) 0.58428(17) 0.0643(17) Uani 1 1 d . .
C2 C 0.8381(7) 0.2265(6) 0.6079(3) 0.073(3) Uani 1 1 d . .
H2 H 0.7872 0.1942 0.6010 0.088 Uiso 1 1 calc R .
C10 C 1.1773(9) 0.4342(7) 0.6788(3) 0.085(3) Uani 1 1 d . .
H10 H 1.2023 0.4411 0.7037 0.102 Uiso 1 1 calc R .
O5 O 0.5367(5) 0.5253(4) 0.39870(18) 0.0725(19) Uani 1 1 d . .
C14 C 0.7222(6) 0.4389(5) 0.4897(2) 0.053(2) Uani 1 1 d . .
N2 N 1.1094(5) 0.4092(4) 0.6044(2) 0.0561(17) Uani 1 1 d . .
C15 C 0.6893(6) 0.3651(5) 0.5056(2) 0.054(2) Uani 1 1 d . .
H15 H 0.7275 0.3309 0.5213 0.065 Uiso 1 1 calc R .
C3 C 0.8690(8) 0.2347(7) 0.6452(3) 0.075(3) Uani 1 1 d . .
H3 H 0.8400 0.2069 0.6643 0.091 Uiso 1 1 calc R .
C12 C 1.1808(7) 0.4572(5) 0.6123(3) 0.062(2) Uani 1 1 d . .
H12 H 1.2081 0.4823 0.5921 0.074 Uiso 1 1 calc R .
C20 C 0.5740(6) 0.4703(5) 0.4614(2) 0.053(2) Uani 1 1 d . .
C9 C 1.0979(8) 0.3843(6) 0.6723(3) 0.074(3) Uani 1 1 d . .
C19 C 0.6618(6) 0.4918(5) 0.4685(2) 0.052(2) Uani 1 1 d . .
H19 H 0.6821 0.5433 0.4590 0.062 Uiso 1 1 calc R .
C36 C 0.9594(8) 0.6998(7) 0.6044(3) 0.083(3) Uani 1 1 d . .
H36 H 1.0141 0.6808 0.6156 0.100 Uiso 1 1 calc R .
C16 C 0.6008(6) 0.3413(5) 0.4986(2) 0.051(2) Uani 1 1 d . .
C31 C 0.8326(7) 0.6804(6) 0.5602(3) 0.064(2) Uani 1 1 d . .
H31 H 0.8036 0.6501 0.5400 0.076 Uiso 1 1 calc R .
C18 C 0.5434(6) 0.3947(5) 0.4762(2) 0.052(2) Uani 1 1 d . .
H18 H 0.4838 0.3792 0.4712 0.062 Uiso 1 1 calc R .
C32 C 0.7915(7) 0.7507(6) 0.5750(3) 0.063(2) Uani 1 1 d . .
C21 C 0.5118(6) 0.5274(6) 0.4375(2) 0.060(2) Uani 1 1 d . .
H21A H 0.4507 0.5077 0.4385 0.072 Uiso 1 1 calc R .
H21B H 0.5157 0.5857 0.4473 0.072 Uiso 1 1 calc R .
C11 C 1.2175(7) 0.4721(6) 0.6496(3) 0.070(3) Uani 1 1 d . .
H11 H 1.2676 0.5067 0.6543 0.084 Uiso 1 1 calc R .
C24 C 0.4526(10) 0.5886(8) 0.3040(3) 0.101(4) Uani 1 1 d . .
H24 H 0.4678 0.5791 0.2791 0.121 Uiso 1 1 calc R .
C1 C 0.8846(6) 0.2677(5) 0.5801(3) 0.060(2) Uani 1 1 d . .
H1 H 0.8637 0.2612 0.5546 0.073 Uiso 1 1 calc R .
C34 C 0.8363(8) 0.7968(6) 0.6033(3) 0.074(3) Uani 1 1 d . .
H34 H 0.8087 0.8444 0.6132 0.088 Uiso 1 1 calc R .
C33 C 0.6988(7) 0.7783(8) 0.5616(3) 0.074(3) Uani 1 1 d . .
C13 C 0.8199(6) 0.4607(5) 0.4942(2) 0.0495(19) Uani 1 1 d . .
N1 N 0.9570(5) 0.3156(4) 0.5880(2) 0.0565(18) Uani 1 1 d . .
C6 C 1.0686(7) 0.3723(6) 0.6341(3) 0.062(2) Uani 1 1 d . .
C28 C 0.3193(10) 0.6761(9) 0.2805(4) 0.114(5) Uani 1 1 d . .
H28 H 0.2712 0.7093 0.2869 0.136 Uiso 1 1 calc R .
C35 C 0.9214(9) 0.7750(7) 0.6176(3) 0.093(4) Uani 1 1 d . .
C30 C 0.9171(6) 0.6540(5) 0.5751(2) 0.055(2) Uani 1 1 d . .
C27 C 0.3784(9) 0.6346(8) 0.3103(3) 0.087(3) Uani 1 1 d . .
C4 C 0.9443(8) 0.2849(6) 0.6548(3) 0.069(3) Uani 1 1 d . .
C26 C 0.3568(9) 0.6467(8) 0.3483(3) 0.091(4) Uani 1 1 d . .
H26 H 0.3068 0.6794 0.3528 0.110 Uiso 1 1 calc R .
C17 C 0.5701(6) 0.2570(5) 0.5139(2) 0.053(2) Uani 1 1 d . .
C23 C 0.5054(9) 0.5561(8) 0.3345(3) 0.097(4) Uani 1 1 d . .
H23 H 0.5578 0.5269 0.3301 0.116 Uiso 1 1 calc R .
C7 C 0.9803(10) 0.2990(7) 0.6939(3) 0.091(4) Uani 1 1 d . .
H7 H 0.9517 0.2743 0.7138 0.110 Uiso 1 1 calc R .
C25 C 0.4068(8) 0.6121(6) 0.3789(3) 0.074(3) Uani 1 1 d . .
H25 H 0.3905 0.6195 0.4038 0.089 Uiso 1 1 calc R .
C5 C 0.9876(7) 0.3220(5) 0.6253(3) 0.062(2) Uani 1 1 d . .
C8 C 1.0538(10) 0.3467(7) 0.7021(3) 0.087(4) Uani 1 1 d . .
H8 H 1.0755 0.3549 0.7274 0.104 Uiso 1 1 calc R .
C29 C 0.9568(6) 0.5722(6) 0.5616(3) 0.056(2) Uani 1 1 d . .
C22 C 0.4821(8) 0.5660(7) 0.3716(3) 0.075(3) Uani 1 1 d . .
O2 O 0.8463(4) 0.5205(4) 0.47373(16) 0.0563(14) Uani 1 1 d . .
O8 O 0.9801(4) 0.5651(3) 0.52803(16) 0.0513(13) Uani 1 1 d . .
O11 O 1.0600(11) 0.8614(9) 0.6214(4) 0.179(5) Uani 1 1 d D U
C37 C 0.9794(11) 0.8299(9) 0.6458(5) 0.130(6) Uani 1 1 d D .
H37A H 1.0019 0.7964 0.6679 0.156 Uiso 1 1 calc R .
H37B H 0.9459 0.8785 0.6546 0.156 Uiso 1 1 calc R .
C43 C 1.2087(17) 0.9241(12) 0.6196(7) 0.165(6) Uani 1 1 d . U
H43 H 1.2029 0.9200 0.5931 0.198 Uiso 1 1 calc R .
C38 C 1.1436(18) 0.8969(13) 0.6414(7) 0.162(5) Uani 1 1 d . U
C39 C 1.1438(19) 0.9038(13) 0.6820(7) 0.185(7) Uani 1 1 d . U
H39 H 1.0955 0.8865 0.6952 0.222 Uiso 1 1 calc R .
C42 C 1.2875(17) 0.9599(14) 0.6398(7) 0.177(6) Uani 1 1 d . U
H42 H 1.3334 0.9810 0.6261 0.213 Uiso 1 1 calc R .
C41 C 1.295(2) 0.9631(16) 0.6768(8) 0.183(6) Uani 1 1 d . U
C40 C 1.223(2) 0.9388(15) 0.7007(8) 0.196(7) Uani 1 1 d . U
H40 H 1.2287 0.9460 0.7271 0.235 Uiso 1 1 calc R .
O12 O 1.3841(16) 1.0045(14) 0.7317(7) 0.276(9) Uani 1 1 d . U
C44 C 1.379(2) 0.9906(18) 0.6911(9) 0.233(9) Uani 1 1 d . U
H44 H 1.4265 0.9992 0.6760 0.280 Uiso 1 1 calc R .

loop_
_atom_site_aniso_label
_atom_site_aniso_U_11
_atom_site_aniso_U_22
_atom_site_aniso_U_33
_atom_site_aniso_U_23
_atom_site_aniso_U_13
_atom_site_aniso_U_12
Tb1 0.0452(2) 0.0459(2) 0.0552(2) 0.00127(18) 0.00258(18) 0.00050(18)
O9 0.065(4) 0.071(4) 0.093(5) 0.006(4) -0.004(4) 0.004(4)
O1 0.046(3) 0.048(3) 0.065(3) 0.003(3) 0.002(3) -0.001(3)
O6 0.116(8) 0.159(9) 0.089(6) 0.028(6) -0.014(6) 0.020(7)
O3 0.051(3) 0.054(3) 0.062(3) 0.001(3) 0.002(3) -0.002(3)
O10 0.072(5) 0.075(5) 0.123(6) 0.000(4) 0.011(5) 0.024(4)
O4 0.043(3) 0.054(3) 0.068(3) 0.004(3) 0.002(3) 0.000(3)
O7 0.077(5) 0.056(3) 0.061(3) 0.004(3) 0.015(3) 0.018(3)
C2 0.069(7) 0.063(6) 0.089(7) 0.009(5) 0.017(6) -0.004(5)
C10 0.105(10) 0.085(7) 0.062(6) -0.005(5) -0.011(7) 0.002(7)
O5 0.076(5) 0.078(4) 0.063(4) 0.007(3) 0.004(4) 0.023(4)
C14 0.043(5) 0.045(4) 0.069(5) -0.005(4) -0.002(4) 0.002(4)
N2 0.055(4) 0.058(4) 0.056(4) -0.003(3) 0.011(4) 0.007(4)
C15 0.052(5) 0.048(5) 0.060(5) -0.009(4) -0.009(4) 0.004(4)
C3 0.077(7) 0.082(7) 0.070(6) 0.013(5) 0.019(6) 0.002(6)
C12 0.060(6) 0.056(5) 0.068(5) 0.005(4) -0.004(5) 0.003(4)
C20 0.051(5) 0.047(4) 0.062(5) 0.001(4) 0.004(4) 0.002(4)
C9 0.092(8) 0.067(6) 0.063(6) -0.013(5) -0.005(6) -0.010(6)
C19 0.055(5) 0.047(4) 0.055(4) 0.004(4) 0.008(4) 0.003(4)
C36 0.080(8) 0.079(7) 0.088(7) -0.011(6) -0.018(6) 0.006(6)
C16 0.054(5) 0.046(4) 0.051(4) -0.002(4) 0.004(4) 0.005(4)
C31 0.060(6) 0.063(5) 0.067(5) 0.002(5) -0.003(5) -0.001(5)
C18 0.046(5) 0.054(5) 0.056(4) -0.001(4) 0.001(4) -0.006(4)
C32 0.065(6) 0.061(6) 0.065(5) 0.010(4) 0.014(5) 0.011(5)
C21 0.055(6) 0.062(5) 0.063(5) 0.012(4) -0.003(5) 0.001(4)
C11 0.070(7) 0.076(6) 0.064(6) -0.005(5) -0.002(5) -0.006(5)
C24 0.107(11) 0.122(10) 0.071(7) 0.017(7) -0.015(7) 0.034(8)
C1 0.058(6) 0.047(5) 0.076(6) 0.003(4) 0.002(5) -0.005(4)
C34 0.085(8) 0.059(6) 0.075(6) -0.004(5) -0.006(6) 0.015(5)
C33 0.059(6) 0.083(7) 0.083(7) 0.030(6) 0.014(6) 0.002(6)
C13 0.052(5) 0.038(4) 0.060(5) 0.005(4) 0.008(4) 0.003(4)
N1 0.061(5) 0.047(4) 0.062(4) 0.003(3) 0.007(4) -0.001(3)
C6 0.072(7) 0.056(5) 0.057(5) -0.005(4) 0.003(5) 0.010(5)
C28 0.098(11) 0.138(11) 0.100(9) 0.043(9) -0.028(9) -0.015(9)
C35 0.109(10) 0.070(6) 0.097(8) -0.031(6) -0.027(8) 0.024(7)
C30 0.054(5) 0.053(5) 0.059(5) 0.008(4) 0.004(4) 0.002(4)
C27 0.083(9) 0.107(8) 0.071(7) 0.017(6) -0.002(6) 0.017(7)
C4 0.077(7) 0.066(6) 0.066(6) 0.005(5) 0.022(5) -0.006(5)
C26 0.071(8) 0.105(9) 0.095(8) 0.018(7) -0.006(7) 0.023(7)
C17 0.056(5) 0.051(5) 0.051(4) -0.003(4) 0.003(4) 0.000(4)
C23 0.091(9) 0.118(9) 0.082(7) 0.003(7) 0.008(7) 0.042(8)
C7 0.127(12) 0.089(8) 0.060(6) 0.005(6) 0.019(7) -0.013(8)
C25 0.071(7) 0.078(6) 0.073(6) 0.008(5) -0.001(6) 0.009(5)
C5 0.060(6) 0.049(5) 0.076(6) 0.005(4) 0.004(5) 0.008(4)
C8 0.125(11) 0.080(7) 0.055(6) 0.009(5) 0.003(7) -0.002(7)
C29 0.046(5) 0.058(5) 0.062(5) -0.005(4) -0.005(4) 0.009(4)
C22 0.081(8) 0.078(7) 0.064(6) 0.006(5) -0.007(6) 0.009(6)
O2 0.044(3) 0.059(3) 0.065(3) 0.005(3) 0.000(3) 0.000(3)
O8 0.048(3) 0.048(3) 0.058(3) -0.003(3) 0.004(3) -0.008(2)
O11 0.162(11) 0.178(10) 0.190(11) 0.010(9) -0.028(10) -0.009(9)
C37 0.133(15) 0.094(9) 0.153(13) -0.015(9) -0.052(13) -0.006(9)
C43 0.163(7) 0.166(7) 0.167(7) -0.005(5) 0.013(5) 0.000(5)
C38 0.161(7) 0.163(7) 0.161(7) -0.001(5) 0.009(5) -0.005(5)
C39 0.184(8) 0.186(8) 0.185(8) -0.002(5) 0.012(5) -0.003(5)
C42 0.176(7) 0.178(7) 0.177(7) -0.003(5) 0.014(5) 0.003(5)
C41 0.182(7) 0.183(7) 0.182(7) -0.003(5) 0.011(5) -0.003(5)
C40 0.194(8) 0.196(8) 0.197(8) -0.004(5) 0.012(5) -0.003(5)
O12 0.279(12) 0.283(11) 0.267(11) -0.026(9) 0.034(9) -0.032(9)
C44 0.231(10) 0.235(9) 0.234(10) 0.000(5) 0.018(5) -0.004(5)

loop_
_atom_type_symbol
_atom_type_description
_atom_type_scat_dispersion_real
_atom_type_scat_dispersion_imag
_atom_type_scat_source
C C 0.0033 0.0016 'International Tables Vol C Tables 4.2.6.8 and 6.1.1.4'
H H 0.0000 0.0000 'International Tables Vol C Tables 4.2.6.8 and 6.1.1.4'
N N 0.0061 0.0033 'International Tables Vol C Tables 4.2.6.8 and 6.1.1.4'
O O 0.0106 0.0060 'International Tables Vol C Tables 4.2.6.8 and 6.1.1.4'
Tb Tb -0.1723 4.1537 'International Tables Vol C Tables 4.2.6.8 and 6.1.1.4'

loop_
_geom_angle_atom_site_label_1
_geom_angle_atom_site_label_2
_geom_angle_atom_site_label_3
_geom_angle
_geom_angle_site_symmetry_1
_geom_angle_site_symmetry_3
O1 Tb1 Tb1 69.68(13) . 5_766
O1 Tb1 O3 129.17(18) . 8
O1 Tb1 O4 76.30(18) . 8
O1 Tb1 O7 77.9(2) . .
O1 Tb1 N2 133.1(2) . .
O1 Tb1 N1 79.4(2) . .
O1 Tb1 C17 103.0(2) . 8
O1 Tb1 C29 72.4(2) . .
O1 Tb1 O8 71.72(17) . .
O3 Tb1 Tb1 126.87(14) 8 5_766
O3 Tb1 O4 53.01(18) 8 8
O3 Tb1 O7 141.13(19) 8 .
O3 Tb1 N2 76.8(2) 8 .
O3 Tb1 N1 83.0(2) 8 .
O3 Tb1 C17 26.4(2) 8 8
O3 Tb1 C29 157.9(2) 8 .
O3 Tb1 O8 152.1(2) 8 .
O4 Tb1 Tb1 109.76(13) 8 5_766
O4 Tb1 N2 117.6(2) 8 .
O4 Tb1 N1 74.0(2) 8 .
O4 Tb1 C17 26.7(2) 8 8
O4 Tb1 C29 148.6(2) 8 .
O4 Tb1 O8 139.33(17) 8 .
O7 Tb1 Tb1 85.78(14) . 5_766
O7 Tb1 O4 142.5(2) . 8
O7 Tb1 N2 64.9(2) . .
O7 Tb1 N1 74.9(2) . .
O7 Tb1 C17 153.0(2) . 8
O7 Tb1 C29 25.5(2) . .
O7 Tb1 O8 51.27(19) . .
N2 Tb1 Tb1 130.76(16) . 5_766
N2 Tb1 C17 98.4(2) . 8
N2 Tb1 C29 83.8(2) . .
N1 Tb1 Tb1 146.41(17) . 5_766
N1 Tb1 N2 64.5(2) . .
N1 Tb1 C17 78.7(2) . 8
N1 Tb1 C29 98.4(3) . .
N1 Tb1 O8 122.5(2) . .
C17 Tb1 Tb1 120.18(16) 8 5_766
C17 Tb1 C29 175.0(3) 8 .
C29 Tb1 Tb1 60.40(19) . 5_766
O2 Tb1 Tb1 68.77(13) 5_766 5_766
O2 Tb1 O1 138.44(19) 5_766 .
O2 Tb1 O3 78.8(2) 5_766 8
O2 Tb1 O4 119.1(2) 5_766 8
O2 Tb1 O7 98.2(2) 5_766 .
O2 Tb1 N2 77.0(2) 5_766 .
O2 Tb1 N1 140.2(2) 5_766 .
O2 Tb1 C17 98.3(2) 5_766 8
O2 Tb1 C29 86.5(2) 5_766 .
O2 Tb1 O8 72.18(19) 5_766 5_766
O2 Tb1 O8 73.97(19) 5_766 .
O8 Tb1 Tb1 34.94(13) . 5_766
O8 Tb1 Tb1 38.49(13) 5_766 5_766
O8 Tb1 O1 76.1(2) 5_766 .
O8 Tb1 O3 92.52(19) 5_766 8
O8 Tb1 O4 75.02(18) 5_766 8
O8 Tb1 O7 123.83(19) 5_766 .
O8 Tb1 N2 148.8(2) 5_766 .
O8 Tb1 N2 102.6(2) . .
O8 Tb1 N1 144.1(2) 5_766 .
O8 Tb1 C17 81.7(2) 5_766 8
O8 Tb1 C17 155.1(2) . 8
O8 Tb1 C29 25.8(2) . .
O8 Tb1 C29 98.7(2) 5_766 .
O8 Tb1 O8 73.4(2) 5_766 .
C13 O1 Tb1 136.6(5) . .
C17 O3 Tb1 94.9(5) . 8_455
C17 O4 Tb1 91.5(5) . 8_455
C29 O7 Tb1 95.7(5) . .
C3 C2 H2 120.8 . .
C3 C2 C1 118.4(10) . .
C1 C2 H2 120.8 . .
C9 C10 H10 119.0 . .
C11 C10 H10 119.0 . .
C11 C10 C9 122.0(9) . .
C22 O5 C21 117.6(8) . .
C15 C14 C19 117.8(8) . .
C15 C14 C13 121.4(7) . .
C19 C14 C13 120.8(8) . .
C12 N2 Tb1 122.6(6) . .
C12 N2 C6 118.8(8) . .
C6 N2 Tb1 117.2(6) . .
C14 C15 H15 119.4 . .
C16 C15 C14 121.3(7) . .
C16 C15 H15 119.4 . .
C2 C3 H3 120.2 . .
C2 C3 C4 119.6(10) . .
C4 C3 H3 120.2 . .
N2 C12 H12 118.5 . .
N2 C12 C11 123.1(10) . .
C11 C12 H12 118.5 . .
C19 C20 C18 119.0(8) . .
C19 C20 C21 120.6(8) . .
C18 C20 C21 120.4(8) . .
C6 C9 C10 115.2(10) . .
C6 C9 C8 121.8(10) . .
C8 C9 C10 122.9(10) . .
C14 C19 H19 118.9 . .
C20 C19 C14 122.2(8) . .
C20 C19 H19 118.9 . .
C35 C36 H36 119.7 . .
C30 C36 H36 119.7 . .
C30 C36 C35 120.6(10) . .
C15 C16 C18 118.9(8) . .
C15 C16 C17 119.2(7) . .
C18 C16 C17 121.9(8) . .
C32 C31 H31 119.5 . .
C32 C31 C30 121.0(9) . .
C30 C31 H31 119.5 . .
C20 C18 C16 120.8(8) . .
C20 C18 H18 119.6 . .
C16 C18 H18 119.6 . .
C31 C32 C33 123.0(9) . .
C34 C32 C31 118.9(9) . .
C34 C32 C33 118.1(10) . .
O5 C21 C20 108.5(8) . .
O5 C21 H21A 110.0 . .
O5 C21 H21B 110.0 . .
C20 C21 H21A 110.0 . .
C20 C21 H21B 110.0 . .
H21A C21 H21B 108.4 . .
C10 C11 C12 117.7(10) . .
C10 C11 H11 121.2 . .
C12 C11 H11 121.2 . .
C27 C24 H24 120.1 . .
C27 C24 C23 119.9(12) . .
C23 C24 H24 120.1 . .
C2 C1 H1 118.1 . .
N1 C1 C2 123.9(9) . .
N1 C1 H1 118.1 . .
C32 C34 H34 119.1 . .
C32 C34 C35 121.9(10) . .
C35 C34 H34 119.1 . .
O9 C33 C32 111.9(10) . .
O10 C33 O9 124.1(10) . .
O10 C33 C32 123.9(11) . .
O1 C13 C14 117.3(7) . .
O2 C13 O1 125.6(8) . .
O2 C13 C14 117.1(7) . .
C1 N1 Tb1 121.9(6) . .
C1 N1 C5 116.9(8) . .
C5 N1 Tb1 120.7(6) . .
N2 C6 C9 123.1(9) . .
N2 C6 C5 118.6(8) . .
C9 C6 C5 118.2(10) . .
O6 C28 H28 120.8 . .
O6 C28 C27 118.5(15) . .
C27 C28 H28 120.8 . .
C36 C35 C37 117.3(11) . .
C34 C35 C36 118.4(9) . .
C34 C35 C37 124.3(11) . .
C36 C30 C31 118.9(9) . .
C36 C30 C29 120.6(8) . .
C31 C30 C29 120.3(8) . .
C24 C27 C28 125.1(13) . .
C24 C27 C26 118.5(10) . .
C26 C27 C28 116.3(13) . .
C3 C4 C7 123.3(10) . .
C5 C4 C3 118.1(9) . .
C5 C4 C7 118.6(10) . .
C27 C26 H26 118.8 . .
C25 C26 C27 122.4(12) . .
C25 C26 H26 118.8 . .
O3 C17 Tb1 58.6(4) . 8_455
O3 C17 O4 120.2(8) . .
O3 C17 C16 119.9(8) . .
O4 C17 Tb1 61.9(4) . 8_455
O4 C17 C16 119.9(7) . .
C16 C17 Tb1 174.6(6) . 8_455
C24 C23 H23 119.4 . .
C24 C23 C22 121.1(12) . .
C22 C23 H23 119.4 . .
C4 C7 H7 119.1 . .
C8 C7 C4 121.8(11) . .
C8 C7 H7 119.1 . .
C26 C25 H25 121.1 . .
C26 C25 C22 117.8(11) . .
C22 C25 H25 121.1 . .
N1 C5 C6 117.3(9) . .
N1 C5 C4 123.0(9) . .
C4 C5 C6 119.7(9) . .
C9 C8 H8 120.1 . .
C7 C8 C9 119.8(10) . .
C7 C8 H8 120.1 . .
O7 C29 Tb1 58.8(4) . .
O7 C29 C30 118.5(8) . .
O7 C29 O8 120.4(8) . .
C30 C29 Tb1 175.7(7) . .
O8 C29 Tb1 61.7(4) . .
O8 C29 C30 121.0(8) . .
O5 C22 C23 114.9(11) . .
O5 C22 C25 124.8(10) . .
C25 C22 C23 120.2(10) . .
C13 O2 Tb1 139.4(5) . 5_766
Tb1 O8 Tb1 106.6(2) 5_766 .
C29 O8 Tb1 92.5(5) . .
C29 O8 Tb1 157.3(6) . 5_766
C38 O11 C37 119.9(15) . .
C35 C37 O11 103.9(13) . .
C35 C37 H37A 111.0 . .
C35 C37 H37B 111.0 . .
O11 C37 H37A 111.0 . .
O11 C37 H37B 111.0 . .
H37A C37 H37B 109.0 . .
C38 C43 H43 121.8 . .
C38 C43 C42 116(2) . .
C42 C43 H43 121.8 . .
C43 C38 O11 118(2) . .
C43 C38 C39 126(2) . .
C39 C38 O11 116(2) . .
C38 C39 H39 122.4 . .
C40 C39 C38 115(3) . .
C40 C39 H39 122.4 . .
C43 C42 H42 119.6 . .
C41 C42 C43 121(3) . .
C41 C42 H42 119.6 . .
C42 C41 C40 123(3) . .
C42 C41 C44 112(3) . .
C44 C41 C40 124(3) . .
C39 C40 C41 118(3) . .
C39 C40 H40 121.2 . .
C41 C40 H40 121.2 . .
C41 C44 O12 113(3) . .
C41 C44 H44 123.7 . .
O12 C44 H44 123.7 . .

loop_
_geom_bond_atom_site_label_1
_geom_bond_atom_site_label_2
_geom_bond_distance
_geom_bond_site_symmetry_2
Tb1 Tb1 3.9060(7) 5_766
Tb1 O1 2.345(6) .
Tb1 O3 2.415(6) 8
Tb1 O4 2.486(5) 8
Tb1 O7 2.476(6) .
Tb1 N2 2.591(7) .
Tb1 N1 2.533(7) .
Tb1 C17 2.818(8) 8
Tb1 C29 2.879(9) .
Tb1 O2 2.326(6) 5_766
Tb1 O8 2.334(6) 5_766
Tb1 O8 2.536(5) .
O9 C33 1.343(13) .
O1 C13 1.272(9) .
O6 C28 1.263(17) .
O3 Tb1 2.415(6) 8_455
O3 C17 1.260(9) .
O10 C33 1.213(13) .
O4 Tb1 2.486(5) 8_455
O4 C17 1.265(10) .
O7 C29 1.244(10) .
C2 H2 0.9300 .
C2 C3 1.358(13) .
C2 C1 1.395(13) .
C10 H10 0.9300 .
C10 C9 1.425(16) .
C10 C11 1.360(15) .
O5 C21 1.438(11) .
O5 C22 1.361(11) .
C14 C15 1.384(12) .
C14 C19 1.395(11) .
C14 C13 1.500(12) .
N2 C12 1.318(12) .
N2 C6 1.371(12) .
C15 H15 0.9300 .
C15 C16 1.382(12) .
C3 H3 0.9300 .
C3 C4 1.394(14) .
C12 H12 0.9300 .
C12 C11 1.395(12) .
C20 C19 1.362(12) .
C20 C18 1.380(11) .
C20 C21 1.496(11) .
C9 C6 1.387(12) .
C9 C8 1.405(16) .
C19 H19 0.9300 .
C36 H36 0.9300 .
C36 C35 1.398(14) .
C36 C30 1.365(12) .
C16 C18 1.394(11) .
C16 C17 1.505(12) .
C31 H31 0.9300 .
C31 C32 1.376(13) .
C31 C30 1.394(12) .
C18 H18 0.9300 .
C32 C34 1.359(13) .
C32 C33 1.495(14) .
C21 H21A 0.9700 .
C21 H21B 0.9700 .
C11 H11 0.9300 .
C24 H24 0.9300 .
C24 C27 1.356(18) .
C24 C23 1.378(14) .
C1 H1 0.9300 .
C1 N1 1.329(11) .
C34 H34 0.9300 .
C34 C35 1.378(15) .
C13 O2 1.258(9) .
N1 C5 1.352(11) .
C6 C5 1.459(14) .
C28 H28 0.9300 .
C28 C27 1.466(15) .
C35 C37 1.526(16) .
C30 C29 1.499(12) .
C27 C26 1.405(17) .
C4 C7 1.448(14) .
C4 C5 1.387(14) .
C26 H26 0.9300 .
C26 C25 1.371(13) .
C17 Tb1 2.818(8) 8_455
C23 H23 0.9300 .
C23 C22 1.379(15) .
C7 H7 0.9300 .
C7 C8 1.343(17) .
C25 H25 0.9300 .
C25 C22 1.378(16) .
C8 H8 0.9300 .
C29 O8 1.256(10) .
O2 Tb1 2.326(6) 5_766
O8 Tb1 2.334(6) 5_766
O11 C37 1.610(15) .
O11 C38 1.50(2) .
C37 H37A 0.9700 .
C37 H37B 0.9700 .
C43 H43 0.9300 .
C43 C38 1.35(3) .
C43 C42 1.44(3) .
C38 C39 1.42(3) .
C39 H39 0.9300 .
C39 C40 1.42(3) .
C42 H42 0.9300 .
C42 C41 1.29(3) .
C41 C40 1.47(3) .
C41 C44 1.38(3) .
C40 H40 0.9300 .
O12 C44 1.43(3) .
C44 H44 0.9300 .

loop_
_geom_torsion_atom_site_label_1
_geom_torsion_atom_site_label_2
_geom_torsion_atom_site_label_3
_geom_torsion_atom_site_label_4
_geom_torsion
_geom_torsion_site_symmetry_1
_geom_torsion_site_symmetry_4
Tb1 O1 C13 C14 177.3(5) . .
Tb1 O1 C13 O2 -1.1(13) . .
Tb1 O3 C17 O4 6.4(8) 8_455 .
Tb1 O3 C17 C16 -174.0(6) 8_455 .
Tb1 O4 C17 O3 -6.2(8) 8_455 .
Tb1 O4 C17 C16 174.2(7) 8_455 .
Tb1 O7 C29 C30 176.1(7) . .
Tb1 O7 C29 O8 -3.4(9) . .
Tb1 N2 C12 C11 166.3(7) . .
Tb1 N2 C6 C9 -165.5(8) . .
Tb1 N2 C6 C5 10.9(10) . .
Tb1 N1 C5 C6 -10.5(10) . .
Tb1 N1 C5 C4 167.9(7) . .
Tb1 C29 O8 Tb1 147.7(15) . 5_766
O1 C13 O2 Tb1 -1.0(14) . 5_766
O6 C28 C27 C24 3(2) . .
O6 C28 C27 C26 -178.9(13) . .
O7 C29 O8 Tb1 3.3(9) . .
O7 C29 O8 Tb1 151.0(10) . 5_766
C2 C3 C4 C7 178.3(11) . .
C2 C3 C4 C5 -2.8(16) . .
C2 C1 N1 Tb1 -169.4(7) . .
C2 C1 N1 C5 1.9(13) . .
C10 C9 C6 N2 -3.5(15) . .
C10 C9 C6 C5 -179.8(9) . .
C10 C9 C8 C7 -178.6(12) . .
C14 C15 C16 C18 -2.4(13) . .
C14 C15 C16 C17 175.3(8) . .
C14 C13 O2 Tb1 -179.4(6) . 5_766
N2 C12 C11 C10 0.6(15) . .
N2 C6 C5 N1 -0.7(12) . .
N2 C6 C5 C4 -179.1(9) . .
C15 C14 C19 C20 -3.8(13) . .
C15 C14 C13 O1 -10.2(12) . .
C15 C14 C13 O2 168.3(8) . .
C15 C16 C18 C20 -0.2(13) . .
C15 C16 C17 O3 2.4(12) . .
C15 C16 C17 O4 -178.0(8) . .
C3 C2 C1 N1 -0.9(15) . .
C3 C4 C7 C8 179.0(12) . .
C3 C4 C5 N1 4.0(15) . .
C3 C4 C5 C6 -177.7(9) . .
C12 N2 C6 C9 1.3(14) . .
C12 N2 C6 C5 177.7(8) . .
C9 C10 C11 C12 -3.0(17) . .
C9 C6 C5 N1 175.8(9) . .
C9 C6 C5 C4 -2.6(14) . .
C19 C14 C15 C16 4.3(13) . .
C19 C14 C13 O1 171.4(8) . .
C19 C14 C13 O2 -10.1(12) . .
C19 C20 C18 C16 0.7(13) . .
C19 C20 C21 O5 68.5(11) . .
C36 C35 C37 O11 64.3(16) . .
C36 C30 C29 O7 63.2(13) . .
C36 C30 C29 O8 -117.3(11) . .
C31 C32 C34 C35 -0.2(17) . .
C31 C32 C33 O9 -2.4(13) . .
C31 C32 C33 O10 177.9(10) . .
C31 C30 C29 O7 -111.3(10) . .
C31 C30 C29 O8 68.2(12) . .
C18 C20 C19 C14 1.3(14) . .
C18 C20 C21 O5 -111.0(9) . .
C18 C16 C17 O3 180.0(8) . .
C18 C16 C17 O4 -0.4(12) . .
C32 C31 C30 C36 -1.0(14) . .
C32 C31 C30 C29 173.6(9) . .
C32 C34 C35 C36 -4.6(19) . .
C32 C34 C35 C37 172.3(13) . .
C21 O5 C22 C23 -175.1(10) . .
C21 O5 C22 C25 3.0(15) . .
C21 C20 C19 C14 -178.2(8) . .
C21 C20 C18 C16 -179.8(8) . .
C11 C10 C9 C6 4.4(17) . .
C11 C10 C9 C8 -178.1(11) . .
C24 C27 C26 C25 -2(2) . .
C24 C23 C22 O5 175.4(12) . .
C24 C23 C22 C25 -3(2) . .
C1 C2 C3 C4 1.3(16) . .
C1 N1 C5 C6 178.1(8) . .
C1 N1 C5 C4 -3.5(13) . .
C34 C32 C33 O9 178.4(9) . .
C34 C32 C33 O10 -1.3(15) . .
C34 C35 C37 O11 -112.5(15) . .
C33 C32 C34 C35 179.0(11) . .
C13 C14 C15 C16 -174.1(8) . .
C13 C14 C19 C20 174.6(8) . .
C6 N2 C12 C11 0.3(13) . .
C6 C9 C8 C7 -1.3(18) . .
C28 C27 C26 C25 -179.4(11) . .
C35 C36 C30 C31 -3.9(17) . .
C35 C36 C30 C29 -178.5(11) . .
C30 C36 C35 C34 6.6(19) . .
C30 C36 C35 C37 -170.5(13) . .
C30 C31 C32 C34 3.1(14) . .
C30 C31 C32 C33 -176.1(9) . .
C30 C29 O8 Tb1 -176.2(7) . .
C30 C29 O8 Tb1 -28.5(19) . 5_766
C27 C24 C23 C22 3(2) . .
C27 C26 C25 C22 1.8(19) . .
C4 C7 C8 C9 -0.1(19) . .
C26 C25 C22 O5 -177.6(10) . .
C26 C25 C22 C23 0.4(18) . .
C17 C16 C18 C20 -177.8(8) . .
C23 C24 C27 C28 176.8(13) . .
C23 C24 C27 C26 -1(2) . .
C7 C4 C5 N1 -177.1(9) . .
C7 C4 C5 C6 1.3(15) . .
C5 C4 C7 C8 0.1(18) . .
C8 C9 C6 N2 178.9(10) . .
C8 C9 C6 C5 2.6(15) . .
C22 O5 C21 C20 173.0(8) . .
O11 C38 C39 C40 -179.1(18) . .
C37 O11 C38 C43 -178.7(17) . .
C37 O11 C38 C39 -3(3) . .
C43 C38 C39 C40 -3(4) . .
C43 C42 C41 C40 -6(4) . .
C43 C42 C41 C44 173(2) . .
C38 O11 C37 C35 -163.5(13) . .
C38 C43 C42 C41 2(3) . .
C38 C39 C40 C41 -1(3) . .
C42 C43 C38 O11 178.5(16) . .
C42 C43 C38 C39 3(4) . .
C42 C41 C40 C39 5(4) . .
C42 C41 C44 O12 173(2) . .
C40 C41 C44 O12 -8(4) . .
C44 C41 C40 C39 -174(2) . .
